data_4350537
loop_
_publ_author_name
'Lobana, Tarlok S.'
'Sharma, Renu'
'Hundal, Geeta'
'Butcher, R. J.'

_publ_section_title
;
 Synthesis of 1D {Cu6(mu3-SC3H6N2)4(mu-SC3H6N2)2(mu-I)2I4}n and 3D
 {Cu2(mu-SC3H6N2)2(mu-SCN)2}n polymers with 1,3-imidazolidine-2-thione:
 bond isomerism in polymers.
;
_journal_issue 23
_journal_name_full 'Inorganic chemistry'
_journal_page_first 9402
_journal_page_last 9409
_journal_paper_doi 10.1021/ic061115s
_journal_volume 45
_journal_year 2006
_chemical_formula_moiety 'C4 H6 Cu N3 S2'
_chemical_formula_sum 'C4 H6 Cu N3 S2'
_chemical_formula_weight 223.78
_space_group_IT_number 14
_space_group_name_Hall '-P 2ybc'
_space_group_name_H-M_alt 'P 1 21/c 1'
_symmetry_cell_setting monoclinic
_symmetry_space_group_name_H-M 'P 1 21/c 1'
_atom_sites_solution_hydrogens geom
_atom_sites_solution_primary direct
_atom_sites_solution_secondary difmap
_audit_creation_method SHELXL-97
_cell_angle_alpha 90.00
_cell_angle_beta 100.07(3)
_cell_angle_gamma 90.00
_cell_formula_units_Z 4
_cell_length_a 7.864(3)
_cell_length_b 14.328(6)
_cell_length_c 6.737(2)
_cell_measurement_reflns_used 40
_cell_measurement_temperature 293(2)
_cell_measurement_theta_max 25
_cell_measurement_theta_min 20
_cell_volume 747.4(5)
_computing_cell_refinement 'SHELXTL-PC (Sheldrick, 1995)'
_computing_data_collection 'SHELXTL-PC (Sheldrick, 1995)'
_computing_data_reduction 'SHELXTL-PC (Sheldrick, 1995)'
_computing_molecular_graphics 'SHELXTL-PC (Sheldrick, 1995)'
_computing_publication_material 'SHELXTL-PC (Sheldrick, 1995)'
_computing_structure_refinement 'SHELXL-93 (Sheldrick, 1993)'
_computing_structure_solution 'SHELXS-86 (Sheldrick, 1990)'
_diffrn_ambient_temperature 293(2)
_diffrn_measured_fraction_theta_full 1.000
_diffrn_measured_fraction_theta_max 1.000
_diffrn_measurement_device 'Siemens P4 diffractometer'
_diffrn_measurement_method theta-2theta
_diffrn_radiation_monochromator graphite
_diffrn_radiation_source 'fine-focus sealed tube'
_diffrn_radiation_type MoK\a
_diffrn_radiation_wavelength 0.71073
_diffrn_reflns_av_R_equivalents 0.0463
_diffrn_reflns_av_sigmaI/netI 0.0437
_diffrn_reflns_limit_h_max 9
_diffrn_reflns_limit_h_min -9
_diffrn_reflns_limit_k_max 0
_diffrn_reflns_limit_k_min -17
_diffrn_reflns_limit_l_max 8
_diffrn_reflns_limit_l_min 0
_diffrn_reflns_number 1433
_diffrn_reflns_theta_full 25.00
_diffrn_reflns_theta_max 25.00
_diffrn_reflns_theta_min 2.63
_diffrn_standards_decay_% none
_diffrn_standards_interval_count 50
_diffrn_standards_number 3
_exptl_absorpt_coefficient_mu 3.400
_exptl_absorpt_correction_T_max 0.7274
_exptl_absorpt_correction_T_min 0.6295
_exptl_absorpt_correction_type psi-scan
_exptl_crystal_colour 'pale yellow'
_exptl_crystal_density_diffrn 1.989
_exptl_crystal_density_method 'not measured'
_exptl_crystal_description prism
_exptl_crystal_F_000 448
_exptl_crystal_size_max 0.15
_exptl_crystal_size_mid 0.13
_exptl_crystal_size_min 0.10
_refine_diff_density_max 0.644
_refine_diff_density_min -0.396
_refine_diff_density_rms 0.106
_refine_ls_extinction_method none
_refine_ls_goodness_of_fit_ref 1.063
_refine_ls_hydrogen_treatment noref
_refine_ls_matrix_type full
_refine_ls_number_parameters 91
_refine_ls_number_reflns 1313
_refine_ls_number_restraints 0
_refine_ls_restrained_S_all 1.063
_refine_ls_R_factor_all 0.0457
_refine_ls_R_factor_gt 0.0363
_refine_ls_shift/su_max 0.001
_refine_ls_shift/su_mean 0.000
_refine_ls_structure_factor_coef Fsqd
_refine_ls_weighting_details 'calc w=1/[\s^2^(Fo^2^)+(0.0505P)^2^+0.5704P] where P=(Fo^2^+2Fc^2^)/3'
_refine_ls_weighting_scheme calc
_refine_ls_wR_factor_gt 0.0926
_refine_ls_wR_factor_ref 0.0983
_reflns_number_gt 1118
_reflns_number_total 1313
_reflns_threshold_expression >2sigma(I)
_cod_data_source_file ic061115ssi20060918_124756.cif
_cod_data_source_block tsl1_Compound_2_298900
_cod_original_sg_symbol_H-M P21/c
_cod_database_code 4350537

loop_
_symmetry_equiv_pos_as_xyz
'x, y, z'
'-x, y+1/2, -z+1/2'
'-x, -y, -z'
'x, -y-1/2, z-1/2'

loop_
_atom_site_label
_atom_site_type_symbol
_atom_site_fract_x
_atom_site_fract_y
_atom_site_fract_z
_atom_site_U_iso_or_equiv
_atom_site_adp_type
_atom_site_occupancy
_atom_site_symmetry_multiplicity
_atom_site_calc_flag
_atom_site_refinement_flags
Cu1 Cu 0.56579(6) 0.91679(3) 0.93504(8) 0.0344(2) Uani 1 1 d .
S2 S 0.26751(12) 0.95751(7) 0.89166(15) 0.0295(3) Uani 1 1 d .
S3 S 0.67109(14) 0.89774(7) 0.62859(16) 0.0352(3) Uani 1 1 d .
N4 N 0.2974(4) 0.8801(3) 1.2635(5) 0.0366(8) Uani 1 1 d .
H4A H 0.4037 0.8965 1.2973 0.044 Uiso 1 1 calc R
N5 N 0.0407(4) 0.8712(3) 1.0862(6) 0.0417(9) Uani 1 1 d .
H5A H -0.0400 0.8740 0.9822 0.050 Uiso 1 1 calc R
N6 N 0.6101(5) 0.7940(2) 1.0689(5) 0.0368(8) Uani 1 1 d .
C7 C 0.0188(6) 0.8330(4) 1.2809(9) 0.0603(15) Uani 1 1 d .
H7A H -0.0363 0.7723 1.2658 0.072 Uiso 1 1 calc R
H7B H -0.0488 0.8746 1.3501 0.072 Uiso 1 1 calc R
C8 C 0.6360(5) 0.7841(3) 0.5960(5) 0.0280(8) Uani 1 1 d .
C9 C 0.2005(5) 0.9008(2) 1.0900(6) 0.0268(8) Uani 1 1 d .
C10 C 0.2035(6) 0.8259(3) 1.3919(7) 0.0442(11) Uani 1 1 d .
H10A H 0.2158 0.8526 1.5259 0.053 Uiso 1 1 calc R
H10B H 0.2425 0.7616 1.4024 0.053 Uiso 1 1 calc R

loop_
_atom_site_aniso_label
_atom_site_aniso_U_11
_atom_site_aniso_U_22
_atom_site_aniso_U_33
_atom_site_aniso_U_23
_atom_site_aniso_U_13
_atom_site_aniso_U_12
Cu1 0.0410(3) 0.0255(3) 0.0374(3) 0.0029(2) 0.0092(2) 0.0009(2)
S2 0.0313(5) 0.0283(5) 0.0271(5) 0.0000(4) 0.0000(4) -0.0005(4)
S3 0.0484(6) 0.0251(5) 0.0340(6) -0.0035(4) 0.0123(5) -0.0060(4)
N4 0.0304(17) 0.044(2) 0.0312(19) 0.0080(16) -0.0056(14) -0.0111(15)
N5 0.0249(16) 0.055(2) 0.043(2) 0.0076(18) -0.0001(15) 0.0009(16)
N6 0.046(2) 0.031(2) 0.0330(19) 0.0067(15) 0.0065(16) 0.0020(16)
C7 0.043(3) 0.071(4) 0.070(4) 0.027(3) 0.018(3) 0.004(3)
C8 0.0315(19) 0.031(2) 0.0208(19) -0.0045(16) 0.0035(15) 0.0014(16)
C9 0.0291(19) 0.0201(18) 0.031(2) -0.0037(15) 0.0046(16) 0.0023(15)
C10 0.051(3) 0.048(3) 0.033(2) 0.001(2) 0.007(2) -0.015(2)

loop_
_atom_type_symbol
_atom_type_description
_atom_type_scat_dispersion_real
_atom_type_scat_dispersion_imag
_atom_type_scat_source
C C 0.0033 0.0016 'International Tables Vol C Tables 4.2.6.8 and 6.1.1.4'
H H 0.0000 0.0000 'International Tables Vol C Tables 4.2.6.8 and 6.1.1.4'
N N 0.0061 0.0033 'International Tables Vol C Tables 4.2.6.8 and 6.1.1.4'
S S 0.1246 0.1234 'International Tables Vol C Tables 4.2.6.8 and 6.1.1.4'
Cu Cu 0.3201 1.2651 'International Tables Vol C Tables 4.2.6.8 and 6.1.1.4'

loop_
_geom_angle_atom_site_label_1
_geom_angle_atom_site_label_2
_geom_angle_atom_site_label_3
_geom_angle
_geom_angle_site_symmetry_1
_geom_angle_site_symmetry_3
N6 Cu1 S3 103.52(11) . .
N6 Cu1 S2 111.36(11) . .
S3 Cu1 S2 114.03(5) . .
N6 Cu1 S2 113.99(11) . 3_677
S3 Cu1 S2 105.37(4) . 3_677
S2 Cu1 S2 108.48(4) . 3_677
N6 Cu1 Cu1 131.28(11) . 3_677
S3 Cu1 Cu1 125.08(4) . 3_677
S2 Cu1 Cu1 54.60(3) . 3_677
S2 Cu1 Cu1 53.89(4) 3_677 3_677
C9 S2 Cu1 102.56(13) . .
C9 S2 Cu1 101.01(13) . 3_677
Cu1 S2 Cu1 71.52(4) . 3_677
C8 S3 Cu1 98.79(14) . .
C9 N4 C10 112.0(3) . .
C9 N5 C7 111.3(4) . .
C8 N6 Cu1 162.2(3) 4_576 .
N5 C7 C10 102.4(4) . .
N6 C8 S3 178.4(4) 4_575 .
N4 C9 N5 110.2(4) . .
N4 C9 S2 126.0(3) . .
N5 C9 S2 123.7(3) . .
N4 C10 C7 102.3(4) . .

loop_
_geom_bond_atom_site_label_1
_geom_bond_atom_site_label_2
_geom_bond_distance
_geom_bond_site_symmetry_2
Cu1 N6 1.980(4) .
Cu1 S3 2.3708(14) .
Cu1 S2 2.3850(14) .
Cu1 S2 2.4063(13) 3_677
Cu1 Cu1 2.7999(13) 3_677
S2 C9 1.723(4) .
S2 Cu1 2.4063(13) 3_677
S3 C8 1.659(4) .
N4 C9 1.313(5) .
N4 C10 1.456(5) .
N5 C9 1.323(5) .
N5 C7 1.459(6) .
N6 C8 1.146(5) 4_576
C7 C10 1.516(7) .
C8 N6 1.146(5) 4_575

loop_
_geom_torsion_atom_site_label_1
_geom_torsion_atom_site_label_2
_geom_torsion_atom_site_label_3
_geom_torsion_atom_site_label_4
_geom_torsion
_geom_torsion_site_symmetry_1
_geom_torsion_site_symmetry_4
N6 Cu1 S2 C9 28.65(17) . .
S3 Cu1 S2 C9 145.35(13) . .
S2 Cu1 S2 C9 -97.58(14) 3_677 .
Cu1 Cu1 S2 C9 -97.58(14) 3_677 .
N6 Cu1 S2 Cu1 126.23(12) . 3_677
S3 Cu1 S2 Cu1 -117.07(4) . 3_677
S2 Cu1 S2 Cu1 0.0 3_677 3_677
N6 Cu1 S3 C8 29.61(19) . .
S2 Cu1 S3 C8 -91.55(14) . .
S2 Cu1 S3 C8 149.59(14) 3_677 .
Cu1 Cu1 S3 C8 -154.04(14) 3_677 .
S3 Cu1 N6 C8 -21.8(11) . 4_576
S2 Cu1 N6 C8 101.1(11) . 4_576
S2 Cu1 N6 C8 -135.7(11) 3_677 4_576
Cu1 Cu1 N6 C8 162.2(11) 3_677 4_576
C9 N5 C7 C10 -11.5(5) . .
Cu1 S3 C8 N6 134(13) . 4_575
C10 N4 C9 N5 3.8(5) . .
C10 N4 C9 S2 -175.6(3) . .
C7 N5 C9 N4 5.4(5) . .
C7 N5 C9 S2 -175.2(3) . .
Cu1 S2 C9 N4 27.8(4) . .
Cu1 S2 C9 N4 -45.5(4) 3_677 .
Cu1 S2 C9 N5 -151.5(3) . .
Cu1 S2 C9 N5 135.2(3) 3_677 .
C9 N4 C10 C7 -10.7(5) . .
N5 C7 C10 N4 12.5(5) . .
